data_7000019
loop_
_publ_author_name
'Gasperov, Vesna'
'Galbraith, Stuart G.'
'Lindoy, Leonard F.'
'Rumbel, Brendan R.'
'Skelton, Brian W.'
'Tasker, Peter A.'
'White, Allan H.'

_publ_section_title
;
 A study of the complexation and extraction of Cu(II) sulfate and
 Ni(II) sulfate by N3O2-donor macrocycles.
;
_journal_issue 1
_journal_name_full 'Dalton transactions (Cambridge, England : 2003)'
_journal_page_first 139
_journal_page_last 145
_journal_paper_doi 10.1039/b415189e
_journal_year 2005
_chemical_formula_sum 'C20 H42.3 Cu N3 O13.67 S'
_chemical_formula_weight 637.92
_space_group_IT_number 2
_symmetry_cell_setting triclinic
_symmetry_space_group_name_Hall '-P 1'
_symmetry_space_group_name_H-M 'P -1'
_cell_angle_alpha 79.278(2)
_cell_angle_beta 80.110(2)
_cell_angle_gamma 85.473(2)
_cell_formula_units_Z 6
_cell_length_a 12.010(2)
_cell_length_b 13.212(2)
_cell_length_c 28.428(4)
_cell_measurement_reflns_used 8192
_cell_measurement_temperature 150(2)
_cell_measurement_theta_max 28.3
_cell_measurement_theta_min 2.4
_cell_volume 4361.1(12)
_computing_cell_refinement 'Siemens SAINT (Siemens, 1995)'
_computing_data_collection 'Siemens SMART (Siemens, 1995)'
_computing_data_reduction 'Siemens SAINT'
_computing_molecular_graphics xtal
_computing_publication_material 'xtal BONDLA CIFIO'
_computing_structure_refinement xtal
_computing_structure_solution xtal
_diffrn_ambient_temperature 150(2)
_diffrn_measured_fraction_theta_full 1.0
_diffrn_measured_fraction_theta_max 1.0
_diffrn_measurement_device_type
;
Bruker SMART CCD diffractometer
;
_diffrn_measurement_method '\w scans'
_diffrn_radiation_detector 'CCD area detector'
_diffrn_radiation_monochromator graphite
_diffrn_radiation_source 'sealed tube'
_diffrn_radiation_type 'Mo K\a'
_diffrn_radiation_wavelength .71073
_diffrn_reflns_av_R_equivalents .024
_diffrn_reflns_av_sigmaI/netI .047
_diffrn_reflns_limit_h_max 16
_diffrn_reflns_limit_h_min -15
_diffrn_reflns_limit_k_max 18
_diffrn_reflns_limit_k_min -17
_diffrn_reflns_limit_l_max 39
_diffrn_reflns_limit_l_min -39
_diffrn_reflns_number 41956
_diffrn_reflns_theta_full 28.5
_diffrn_reflns_theta_max 28.5
_diffrn_reflns_theta_min 1.61
_diffrn_standards_decay_% 0
_diffrn_standards_number 0
_exptl_absorpt_coefficient_mu .89
_exptl_absorpt_correction_T_max .881
_exptl_absorpt_correction_T_min .7
_exptl_absorpt_correction_type multi-scan
_exptl_absorpt_process_details
;
SADABS; Sheldrick, 1996
;
_exptl_crystal_colour blue
_exptl_crystal_density_diffrn 1.46
_exptl_crystal_density_method 'not measured'
_exptl_crystal_description prism
_exptl_crystal_F_000 2026
_exptl_crystal_size_max .4
_exptl_crystal_size_mid .25
_exptl_crystal_size_min .2
_refine_diff_density_max 1.355
_refine_diff_density_min -.837
_refine_ls_extinction_method none
_refine_ls_goodness_of_fit_all 1.24
_refine_ls_goodness_of_fit_ref 1.3
_refine_ls_hydrogen_treatment mixed
_refine_ls_matrix_type full
_refine_ls_number_parameters 1393
_refine_ls_number_reflns 16903
_refine_ls_R_factor_all .067
_refine_ls_R_factor_gt .053
_refine_ls_shift/su_max .047
_refine_ls_shift/su_mean .002
_refine_ls_structure_factor_coef F
_refine_ls_weighting_scheme calc
_refine_ls_wR_factor_all .067
_refine_ls_wR_factor_ref .063
_reflns_d_resolution_high .728
_reflns_d_resolution_low 12.586
_reflns_limit_h_max 16
_reflns_limit_h_min 0
_reflns_limit_k_max 18
_reflns_limit_k_min -17
_reflns_limit_l_max 39
_reflns_limit_l_min -36
_reflns_number_gt 16903
_reflns_number_total 21102
_reflns_threshold_expression 'F    > 4.00 sig(F   )'
_cod_data_source_file b415189e.txt
_cod_data_source_block llvg27
_cod_original_sg_symbol_Hall -p_1
_cod_original_sg_symbol_H-M P_-1
_cod_original_formula_sum 'C20 H42.3 Cu1 N3 O13.67 S1'
_cod_database_code 7000019

loop_
_symmetry_equiv_pos_as_xyz
+x,+y,+z
-x,-y,-z

loop_
_atom_site_label
_atom_site_fract_x
_atom_site_fract_y
_atom_site_fract_z
_atom_site_U_iso_or_equiv
_atom_site_adp_type
_atom_site_calc_flag
_atom_site_calc_attached_atom
_atom_site_occupancy
_atom_site_disorder_assembly
_atom_site_disorder_group
Cu1 .63090(3) .51826(3) .085970(10) .0206(2) Uani ? ? 1.00000 ? ?
Cu2 -.04252(3) .20408(3) .752750(10) .0199(2) Uani ? ? 1.00000 ? ?
Cu3 .30790(3) .85461(3) .415080(10) .0193(2) Uani ? ? 1.00000 ? ?
O1 .6860(2) .4979(2) .01844(8) .0270(15) Uani ? ? 1.00000 ? ?
N10 .5667(2) .54531(19) .15237(9) .0222(15) Uani ? ? 1.00000 ? ?
C11 .5237(3) .4501(2) .18432(11) .026(2) Uani ? ? 1.00000 ? ?
C12 .4806(3) .3848(3) .15293(12) .027(2) Uani ? ? 1.00000 ? ?
N13 .5649(2) .37803(19) .10838(9) .0228(16) Uani ? ? 1.00000 ? ?
C14 .6484(3) .2877(2) .11377(12) .026(2) Uani ? ? 1.00000 ? ?
C141 .7135(3) .2813(2) .15521(10) .0229(18) Uani ? ? 1.00000 ? ?
C142 .6821(3) .2134(2) .19863(11) .026(2) Uani ? ? 1.00000 ? ?
C143 .7420(3) .2039(2) .23711(11) .029(2) Uani ? ? 1.00000 ? ?
C144 .8360(3) .2614(2) .23230(12) .030(2) Uani ? ? 1.00000 ? ?
C145 .8692(3) .3296(2) .18946(11) .027(2) Uani ? ? 1.00000 ? ?
C146 .8078(2) .3390(2) .15150(10) .0225(18) Uani ? ? 1.00000 ? ?
O15 .83825(18) .40999(16) .10921(8) .0287(14) Uani ? ? 1.00000 ? ?
C16 .9461(3) .3881(2) .08000(12) .027(2) Uani ? ? 1.00000 ? ?
C11' .6512(3) .5990(3) .16970(11) .027(2) Uani ? ? 1.00000 ? ?
C12' .6991(3) .6804(3) .12772(12) .028(2) Uani ? ? 1.00000 ? ?
N13' .7380(2) .63023(19) .08492(9) .0212(15) Uani ? ? 1.00000 ? ?
C14' .7770(3) .7044(2) .03984(11) .0237(19) Uani ? ? 1.00000 ? ?
C141' .8945(2) .7383(2) .03844(10) .0214(17) Uani ? ? 1.00000 ? ?
C142' .9194(3) .8403(2) .03583(11) .026(2) Uani ? ? 1.00000 ? ?
C143' 1.0297(3) .8671(2) .03429(11) .028(2) Uani ? ? 1.00000 ? ?
C144' 1.1169(3) .7918(3) .03467(11) .027(2) Uani ? ? 1.00000 ? ?
C145' 1.0940(3) .6887(2) .03781(11) .0248(19) Uani ? ? 1.00000 ? ?
C146' .9837(2) .6632(2) .04005(10) .0213(17) Uani ? ? 1.00000 ? ?
O15' .95237(16) .56359(15) .04277(7) .0222(13) Uani ? ? 1.00000 ? ?
C16' 1.0167(3) .4816(2) .06794(12) .025(2) Uani ? ? 1.00000 ? ?
O2 .01096(18) .18307(19) .68502(8) .0235(14) Uani ? ? 1.00000 ? ?
N20 -.1031(2) .23193(19) .81941(9) .0221(15) Uani ? ? 1.00000 ? ?
C21 -.1414(3) .1360(3) .85225(11) .027(2) Uani ? ? 1.00000 ? ?
C22 -.1856(3) .0693(3) .82206(12) .028(2) Uani ? ? 1.00000 ? ?
N23 -.1037(2) .0629(2) .77685(9) .0237(16) Uani ? ? 1.00000 ? ?
C24 -.0190(3) -.0263(2) .78149(11) .027(2) Uani ? ? 1.00000 ? ?
C241 .0484(3) -.0318(2) .82222(10) .0226(18) Uani ? ? 1.00000 ? ?
C242 .0199(3) -.1001(2) .86562(11) .027(2) Uani ? ? 1.00000 ? ?
C243 .0807(3) -.1083(2) .90336(11) .028(2) Uani ? ? 1.00000 ? ?
C244 .1733(3) -.0488(2) .89824(11) .029(2) Uani ? ? 1.00000 ? ?
C245 .2042(3) .0199(2) .85528(12) .028(2) Uani ? ? 1.00000 ? ?
C246 .1414(3) .0279(2) .81779(10) .0229(18) Uani ? ? 1.00000 ? ?
O25 .16921(18) .09960(16) .77546(8) .0291(14) Uani ? ? 1.00000 ? ?
C26 .2745(3) .0775(2) .74499(12) .027(2) Uani ? ? 1.00000 ? ?
C21' -.0186(3) .2885(3) .83536(11) .028(2) Uani ? ? 1.00000 ? ?
C22' .0256(3) .3697(3) .79240(12) .029(2) Uani ? ? 1.00000 ? ?
N23' .0638(2) .31807(19) .74990(9) .0215(15) Uani ? ? 1.00000 ? ?
C24' .1010(3) .3918(2) .70446(11) .0230(18) Uani ? ? 1.00000 ? ?
C241' .2184(2) .4267(2) .70318(10) .0214(17) Uani ? ? 1.00000 ? ?
C242' .2418(3) .5283(2) .70216(11) .0247(19) Uani ? ? 1.00000 ? ?
C243' .3525(3) .5556(2) .70115(11) .027(2) Uani ? ? 1.00000 ? ?
C244' .4393(3) .4816(3) .70077(11) .027(2) Uani ? ? 1.00000 ? ?
C245' .4178(3) .3785(2) .70220(10) .0244(18) Uani ? ? 1.00000 ? ?
C246' .3084(2) .3521(2) .70419(10) .0208(17) Uani ? ? 1.00000 ? ?
O25' .27840(17) .25219(15) .70640(7) .0219(13) Uani ? ? 1.00000 ? ?
C26' .3445(3) .1708(2) .73143(12) .025(2) Uani ? ? 1.00000 ? ?
O3 .36734(18) .83241(18) .34795(7) .0233(14) Uani ? ? 1.00000 ? ?
N30 .2369(2) .88441(19) .48013(9) .0206(15) Uani ? ? 1.00000 ? ?
C31 .1923(3) .7895(2) .51227(11) .0250(19) Uani ? ? 1.00000 ? ?
C32 .1536(3) .7225(3) .48033(12) .027(2) Uani ? ? 1.00000 ? ?
N33 .2419(2) .71497(19) .43716(9) .0215(15) Uani ? ? 1.00000 ? ?
C34 .3268(3) .6257(2) .44442(11) .0241(19) Uani ? ? 1.00000 ? ?
C341 .3887(2) .6233(2) .48667(10) .0210(17) Uani ? ? 1.00000 ? ?
C342 .3537(3) .5585(2) .53071(11) .0248(19) Uani ? ? 1.00000 ? ?
C343 .4098(3) .5533(2) .56996(11) .028(2) Uani ? ? 1.00000 ? ?
C344 .5032(3) .6110(2) .56573(11) .028(2) Uani ? ? 1.00000 ? ?
C345 .5403(3) .6754(2) .52231(11) .025(2) Uani ? ? 1.00000 ? ?
C346 .4820(2) .6816(2) .48330(10) .0201(17) Uani ? ? 1.00000 ? ?
O35 .51572(17) .74955(16) .44026(8) .0274(14) Uani ? ? 1.00000 ? ?
C36 .6247(3) .7254(2) .41315(12) .027(2) Uani ? ? 1.00000 ? ?
C31' .3179(3) .9391(2) .49906(11) .025(2) Uani ? ? 1.00000 ? ?
C32' .3704(3) 1.0185(2) .45728(11) .026(2) Uani ? ? 1.00000 ? ?
N33' .4149(2) .96615(18) .41542(8) .0201(15) Uani ? ? 1.00000 ? ?
C34' .4576(3) 1.0394(2) .37048(11) .0234(18) Uani ? ? 1.00000 ? ?
C341' .5742(2) 1.0736(2) .37124(10) .0207(17) Uani ? ? 1.00000 ? ?
C342' .5968(3) 1.1754(2) .37097(11) .0249(19) Uani ? ? 1.00000 ? ?
C343' .7067(3) 1.2026(2) .37152(11) .028(2) Uani ? ? 1.00000 ? ?
C344' .7947(3) 1.1282(3) .37179(11) .027(2) Uani ? ? 1.00000 ? ?
C345' .7738(3) 1.0250(2) .37263(11) .0241(18) Uani ? ? 1.00000 ? ?
C346' .6639(2) .9991(2) .37323(10) .0211(17) Uani ? ? 1.00000 ? ?
O35' .63455(17) .89947(15) .37418(7) .0219(13) Uani ? ? 1.00000 ? ?
C36' .6965(3) .8178(2) .40106(12) .025(2) Uani ? ? 1.00000 ? ?
S1 .47785(7) .69240(6) .00974(3) .0282(5) Uani ? ? 1.00000 ? ?
O11 .4936(2) .6368(2) .05838(8) .0409(17) Uani ? ? 1.00000 ? ?
O12 .4955(3) .8031(2) .00671(11) .050(2) Uani ? ? 1.00000 ? ?
O13 .56196(19) .65079(19) -.02767(8) .0338(16) Uani ? ? 1.00000 ? ?
O14 .36419(19) .68035(18) .00060(9) .0359(17) Uani ? ? 1.00000 ? ?
S2 -.21016(6) .36538(5) .68136(3) .0223(4) Uani ? ? 1.00000 ? ?
O21 -.1872(2) .3104(2) .72885(8) .0410(17) Uani ? ? 1.00000 ? ?
O22 -.2023(2) .47623(18) .67862(9) .0415(18) Uani ? ? 1.00000 ? ?
O23 -.12523(18) .32931(17) .64249(7) .0273(14) Uani ? ? 1.00000 ? ?
O24 -.32311(19) .3435(2) .67441(11) .045(2) Uani ? ? 1.00000 ? ?
S3 .15217(6) 1.01815(6) .33614(3) .0237(5) Uani ? ? 1.00000 ? ?
O31 .1714(2) .9712(2) .38569(8) .0399(17) Uani ? ? 1.00000 ? ?
O32 .1665(2) 1.12904(19) .32868(10) .046(2) Uani ? ? 1.00000 ? ?
O33 .23575(18) .97139(17) .30005(7) .0281(14) Uani ? ? 1.00000 ? ?
O34 .03757(19) .99918(18) .33036(9) .0342(16) Uani ? ? 1.00000 ? ?
O01 .1643(3) .1980(2) .50658(9) .050(2) Uani ? ? 1.00000 ? ?
O02 .3308(3) .3478(2) .35517(12) .058(2) Uani ? ? 1.00000 ? ?
O03 1.1831(3) .4879(3) .15247(12) .077(3) Uani ? ? 1.00000 ? ?
O04 1.0199(2) .3029(2) .30075(11) .051(2) Uani ? ? 1.00000 ? ?
O05 .9763(3) -.0353(3) .46151(13) .070(3) Uani ? ? 1.00000 ? ?
O06 .6757(3) 1.0330(2) .00645(12) .058(2) Uani ? ? 1.00000 ? ?
O07 1.1709(3) .2191(2) .40876(10) .070(3) Uani ? ? 1.00000 ? ?
O08 .5073(3) .9006(3) .17795(12) .077(3) Uani ? ? 1.00000 ? ?
O09 1.0263(3) .5090(2) .42736(10) .059(2) Uani ? ? 1.00000 ? ?
O010 .8665(3) .5910(3) .49287(12) .058(2) Uani ? ? 1.00000 ? ?
O011 .5431(3) .9104(2) .07620(11) .060(3) Uani ? ? 1.00000 ? ?
O012 .6279(3) .9310(3) -.06972(12) .070(3) Uani ? ? 1.00000 ? ?
O013 .4143(4) 1.0593(4) .22992(14) .101(4) Uani ? ? 1.00000 ? ?
O014 1.2057(3) .4198(2) .24689(10) .056(2) Uani ? ? 1.00000 ? ?
O015 .9720(3) .3392(2) .39542(12) .064(3) Uani ? ? 1.00000 ? ?
O016 .7680(3) .6660(3) -.09922(13) .075(3) Uani ? ? 1.00000 ? ?
O017 .4061(3) .7192(3) .20766(14) .097(3) Uani ? ? 1.00000 ? ?
O018 .3193(3) .6487(3) .13644(13) .088(3) Uani ? ? 1.00000 ? ?
O019 .3498(4) .2493(4) .27350(14) .102(4) Uani ? ? 1.00000 ? ?
O020 .3125(6) 1.1631(3) .15132(17) .136(6) Uani ? ? 1.00000 ? ?
H1a .670(4) .440(4) .0144(18) .069(16) Uiso ? ? 1.00000 ? ?
H1b .651(4) .537(4) .0029(16) .047(13) Uiso ? ? 1.00000 ? ?
H10 .511(3) .587(3) .1474(12) .022(8) Uiso ? ? 1.00000 ? ?
H11a .464(3) .468(3) .2097(13) .030(9) Uiso ? ? 1.00000 ? ?
H11b .582(3) .417(3) .1992(12) .024(8) Uiso ? ? 1.00000 ? ?
H12a .420(3) .416(3) .1430(12) .026(9) Uiso ? ? 1.00000 ? ?
H12b .463(3) .312(3) .1701(13) .028(9) Uiso ? ? 1.00000 ? ?
H13 .526(3) .366(3) .0876(13) .025(9) Uiso ? ? 1.00000 ? ?
H14a .697(3) .291(3) .0840(14) .037(10) Uiso ? ? 1.00000 ? ?
H14b .610(3) .231(3) .1180(14) .039(10) Uiso ? ? 1.00000 ? ?
H142 .621(3) .178(3) .2008(13) .033(10) Uiso ? ? 1.00000 ? ?
H143 .712(3) .156(3) .2662(13) .031(9) Uiso ? ? 1.00000 ? ?
H144 .882(3) .255(3) .2581(13) .027(9) Uiso ? ? 1.00000 ? ?
H145 .933(3) .366(3) .1863(12) .024(9) Uiso ? ? 1.00000 ? ?
H16a .926(3) .370(3) .0510(13) .032(9) Uiso ? ? 1.00000 ? ?
H16b .987(3) .329(3) .0977(12) .022(8) Uiso ? ? 1.00000 ? ?
H11'a .709(3) .553(3) .1776(12) .023(8) Uiso ? ? 1.00000 ? ?
H11'b .617(3) .626(3) .1964(15) .043(11) Uiso ? ? 1.00000 ? ?
H12'a .759(3) .719(3) .1351(14) .038(10) Uiso ? ? 1.00000 ? ?
H12'b .645(3) .730(3) .1200(13) .029(9) Uiso ? ? 1.00000 ? ?
H13' .799(3) .589(3) .0896(12) .023(8) Uiso ? ? 1.00000 ? ?
H14'a .725(3) .761(3) .0380(12) .022(8) Uiso ? ? 1.00000 ? ?
H14'b .770(3) .672(3) .0158(13) .026(9) Uiso ? ? 1.00000 ? ?
H142' .867(3) .890(3) .0344(12) .027(9) Uiso ? ? 1.00000 ? ?
H143' 1.044(3) .930(3) .0339(12) .022(8) Uiso ? ? 1.00000 ? ?
H144' 1.192(3) .811(3) .0329(14) .041(11) Uiso ? ? 1.00000 ? ?
H145' 1.151(3) .638(3) .0385(13) .030(9) Uiso ? ? 1.00000 ? ?
H16'a 1.087(3) .471(2) .0481(11) .019(8) Uiso ? ? 1.00000 ? ?
H16'b 1.033(3) .500(2) .0966(12) .023(8) Uiso ? ? 1.00000 ? ?
H2a -.005(4) .128(4) .6806(16) .047(13) Uiso ? ? 1.00000 ? ?
H2b -.024(4) .225(3) .6713(15) .043(13) Uiso ? ? 1.00000 ? ?
H20 -.159(3) .273(3) .8145(13) .027(9) Uiso ? ? 1.00000 ? ?
H21a -.082(3) .106(3) .8649(12) .022(8) Uiso ? ? 1.00000 ? ?
H21b -.204(3) .150(3) .8792(14) .040(10) Uiso ? ? 1.00000 ? ?
H22a -.201(3) .001(3) .8379(14) .035(10) Uiso ? ? 1.00000 ? ?
H22b -.250(3) .103(3) .8118(13) .033(10) Uiso ? ? 1.00000 ? ?
H23 -.140(3) .054(3) .7572(13) .025(9) Uiso ? ? 1.00000 ? ?
H24a -.059(3) -.090(3) .7867(13) .035(10) Uiso ? ? 1.00000 ? ?
H24b .030(3) -.025(3) .7512(14) .033(10) Uiso ? ? 1.00000 ? ?
H242 -.046(3) -.143(3) .8694(14) .037(10) Uiso ? ? 1.00000 ? ?
H243 .060(3) -.150(3) .9319(14) .034(10) Uiso ? ? 1.00000 ? ?
H244 .221(3) -.060(3) .9219(14) .041(11) Uiso ? ? 1.00000 ? ?
H245 .267(3) .060(3) .8498(14) .040(10) Uiso ? ? 1.00000 ? ?
H26a .254(3) .059(3) .7156(13) .032(9) Uiso ? ? 1.00000 ? ?
H26b .320(3) .021(3) .7612(12) .024(8) Uiso ? ? 1.00000 ? ?
H21'a -.055(3) .319(3) .8636(13) .029(9) Uiso ? ? 1.00000 ? ?
H21'b .042(3) .241(3) .8423(12) .022(8) Uiso ? ? 1.00000 ? ?
H22'a -.039(3) .423(3) .7842(12) .026(9) Uiso ? ? 1.00000 ? ?
H22'b .089(3) .409(3) .7979(14) .046(11) Uiso ? ? 1.00000 ? ?
H23' .127(3) .267(3) .7561(13) .033(9) Uiso ? ? 1.00000 ? ?
H24'a .098(3) .357(2) .6793(12) .018(8) Uiso ? ? 1.00000 ? ?
H24'b .048(3) .451(3) .7021(12) .027(9) Uiso ? ? 1.00000 ? ?
H242' .183(3) .577(3) .7025(13) .035(10) Uiso ? ? 1.00000 ? ?
H243' .365(3) .623(3) .6983(13) .036(10) Uiso ? ? 1.00000 ? ?
H244' .507(3) .500(3) .6966(12) .023(8) Uiso ? ? 1.00000 ? ?
H245' .471(3) .327(2) .7013(11) .018(8) Uiso ? ? 1.00000 ? ?
H26'a .415(3) .157(2) .7086(12) .023(8) Uiso ? ? 1.00000 ? ?
H26'b .366(3) .192(3) .7559(13) .029(9) Uiso ? ? 1.00000 ? ?
H3a .355(4) .773(4) .3422(16) .056(13) Uiso ? ? 1.00000 ? ?
H3b .328(3) .877(3) .3321(13) .029(10) Uiso ? ? 1.00000 ? ?
H30 .180(3) .925(3) .4738(12) .023(8) Uiso ? ? 1.00000 ? ?
H31a .131(3) .809(3) .5344(13) .029(9) Uiso ? ? 1.00000 ? ?
H31b .250(3) .757(2) .5293(11) .018(8) Uiso ? ? 1.00000 ? ?
H32a .089(3) .752(2) .4675(12) .022(8) Uiso ? ? 1.00000 ? ?
H32b .134(3) .655(3) .4996(13) .034(10) Uiso ? ? 1.00000 ? ?
H33 .208(3) .699(2) .4122(12) .021(8) Uiso ? ? 1.00000 ? ?
H34a .378(3) .628(3) .4151(13) .028(9) Uiso ? ? 1.00000 ? ?
H34b .291(3) .564(3) .4484(12) .024(8) Uiso ? ? 1.00000 ? ?
H342 .288(3) .517(3) .5344(12) .026(9) Uiso ? ? 1.00000 ? ?
H343 .386(3) .515(3) .5983(15) .045(11) Uiso ? ? 1.00000 ? ?
H344 .545(3) .603(3) .5895(14) .033(10) Uiso ? ? 1.00000 ? ?
H345 .606(3) .717(3) .5187(13) .033(10) Uiso ? ? 1.00000 ? ?
H36a .605(3) .706(3) .3842(14) .039(10) Uiso ? ? 1.00000 ? ?
H36b .666(3) .670(3) .4309(12) .025(8) Uiso ? ? 1.00000 ? ?
H31'a .375(3) .890(2) .5099(11) .019(8) Uiso ? ? 1.00000 ? ?
H31'b .279(3) .970(2) .5247(11) .014(7) Uiso ? ? 1.00000 ? ?
H32'a .425(3) 1.056(3) .4659(13) .035(10) Uiso ? ? 1.00000 ? ?
H32'b .314(3) 1.071(3) .4480(12) .021(8) Uiso ? ? 1.00000 ? ?
H33' .474(3) .921(2) .4218(11) .020(8) Uiso ? ? 1.00000 ? ?
H34'a .406(3) 1.094(2) .3688(11) .013(7) Uiso ? ? 1.00000 ? ?
H34'b .459(3) 1.007(3) .3436(13) .029(9) Uiso ? ? 1.00000 ? ?
H342' .542(3) 1.223(2) .3715(11) .018(8) Uiso ? ? 1.00000 ? ?
H343' .724(3) 1.270(3) .3720(13) .031(9) Uiso ? ? 1.00000 ? ?
H344' .874(3) 1.146(3) .3711(12) .028(9) Uiso ? ? 1.00000 ? ?
H345' .835(3) .976(2) .3711(11) .020(8) Uiso ? ? 1.00000 ? ?
H36'a .770(3) .801(3) .3807(12) .027(9) Uiso ? ? 1.00000 ? ?
H36'b .712(3) .838(2) .4294(12) .019(8) Uiso ? ? 1.00000 ? ?
H01a .16567 .20009 .47527 .07600 Uiso ? ? 1.00000 ? ?
H01b .15667 .26175 .51246 .07600 Uiso ? ? 1.00000 ? ?
H02a .29080 .41201 .34598 .09100 Uiso ? ? 1.00000 ? ?
H02b .34735 .32801 .32064 .09100 Uiso ? ? 1.00000 ? ?
H03a 1.16451 .41341 .15734 .11400 Uiso ? ? 1.00000 ? ?
H03b 1.21055 .50366 .17847 .11400 Uiso ? ? 1.00000 ? ?
H04a 1.05582 .34986 .29048 .07400 Uiso ? ? 1.00000 ? ?
H04b 1.05875 .24347 .30319 .07400 Uiso ? ? 1.00000 ? ?
H05a 1.02377 -.02717 .43233 .10200 Uiso ? ? 1.00000 ? ?
H05b .93564 -.07006 .45634 .10200 Uiso ? ? 1.00000 ? ?
H06a .70727 .97914 -.01771 .09100 Uiso ? ? 1.00000 ? ?
H06b .62053 1.09505 .00511 .09100 Uiso ? ? 1.00000 ? ?
H07a 1.10508 .22532 .42308 .10400 Uiso ? ? 1.00000 ? ?
H07b 1.17382 .17643 .38703 .10400 Uiso ? ? 1.00000 ? ?
H08a .47879 .82973 .18485 .12300 Uiso ? ? 1.00000 ? ?
H08b .48046 .95037 .19674 .12300 Uiso ? ? 1.00000 ? ?
H09a 1.05241 .55122 .40003 .08600 Uiso ? ? 1.00000 ? ?
H09b .96853 .56046 .44196 .08600 Uiso ? ? 1.00000 ? ?
H011a .45077 .89813 .08620 .09500 Uiso ? ? 1.00000 ? ?
H011b .59820 .95717 .04804 .09500 Uiso ? ? 1.00000 ? ?
H012a .58001 .88129 -.04341 .10500 Uiso ? ? 1.00000 ? ?
H012b .69313 .89600 -.05174 .10500 Uiso ? ? 1.00000 ? ?
H013a .46620 1.08250 .20197 .15000 Uiso ? ? 1.00000 ? ?
H013b .39157 .99795 .22411 .15000 Uiso ? ? 1.00000 ? ?
H014a 1.18666 .46449 .26724 .08100 Uiso ? ? 1.00000 ? ?
H014b 1.24906 .35900 .25350 .08100 Uiso ? ? 1.00000 ? ?
H015a 1.00000 .42000 .39993 .09700 Uiso ? ? 1.00000 ? ?
H015b .98333 .34110 .35606 .09700 Uiso ? ? 1.00000 ? ?
H016a .73773 .74092 -.11379 .11800 Uiso ? ? 1.00000 ? ?
H016b .81935 .64487 -.13828 .11800 Uiso ? ? 1.00000 ? ?
H017a .35447 .68588 .19022 .14700 Uiso ? ? 1.00000 ? ?
H017b .34992 .73931 .23123 .14700 Uiso ? ? 1.00000 ? ?
H019a .40631 .30221 .26664 .16100 Uiso ? ? 1.00000 ? ?
H019b .38044 .20122 .25470 .16100 Uiso ? ? 1.00000 ? ?
H020a .34664 1.14738 .18917 .21400 Uiso ? ? 1.00000 ? ?
H020b .23526 1.18822 .15261 .21400 Uiso ? ? 1.00000 ? ?

loop_
_atom_site_aniso_label
_atom_site_aniso_U_11
_atom_site_aniso_U_22
_atom_site_aniso_U_33
_atom_site_aniso_U_12
_atom_site_aniso_U_13
_atom_site_aniso_U_23
Cu1 .01918(17) .02287(18) .02004(17) -.00176(13) -.00412(13) -.00315(13)
Cu2 .01905(17) .02333(18) .01767(17) -.00086(13) -.00374(13) -.00366(13)
Cu3 .01925(17) .02141(17) .01721(16) -.00361(13) -.00315(13) -.00222(13)
O1 .0284(12) .0296(12) .0241(11) -.0030(10) -.0067(9) -.0045(9)
N10 .0175(11) .0239(12) .0242(12) .0011(10) -.0029(10) -.0032(10)
C11 .0229(15) .0282(15) .0232(14) -.0014(12) -.0008(12) -.0013(12)
C12 .0208(15) .0317(17) .0279(16) -.0044(12) -.0024(12) -.0006(13)
N13 .0212(12) .0260(13) .0230(12) -.0011(10) -.0088(10) -.0039(10)
C14 .0297(16) .0227(15) .0289(16) -.0006(12) -.0108(13) -.0052(12)
C141 .0257(14) .0206(14) .0233(14) .0030(11) -.0069(11) -.0056(11)
C142 .0280(16) .0210(14) .0288(16) -.0004(12) -.0048(13) -.0017(12)
C143 .0389(18) .0239(15) .0225(15) .0059(13) -.0043(13) -.0012(12)
C144 .0393(18) .0281(16) .0256(15) .0098(13) -.0132(14) -.0085(12)
C145 .0270(16) .0248(15) .0307(16) .0025(12) -.0106(13) -.0078(12)
C146 .0234(14) .0194(13) .0235(14) .0019(11) -.0042(11) -.0019(11)
O15 .0235(11) .0280(11) .0296(11) .0016(9) -.0015(9) .0041(9)
C16 .0284(16) .0239(15) .0264(15) .0009(12) .0007(12) -.0055(12)
C11' .0274(16) .0315(16) .0227(15) -.0037(13) -.0023(12) -.0093(12)
C12' .0305(16) .0264(15) .0269(15) -.0029(13) -.0008(13) -.0098(12)
N13' .0180(11) .0225(12) .0223(12) .0015(9) -.0031(9) -.0026(9)
C14' .0218(14) .0243(15) .0245(15) .0000(11) -.0051(12) -.0021(12)
C141' .0220(14) .0245(14) .0177(13) -.0025(11) -.0025(11) -.0035(11)
C142' .0295(16) .0245(15) .0214(14) -.0005(12) -.0025(12) -.0015(11)
C143' .0363(17) .0234(15) .0242(15) -.0084(13) -.0040(13) -.0021(12)
C144' .0260(15) .0341(17) .0208(14) -.0110(13) -.0007(12) -.0033(12)
C145' .0225(14) .0293(16) .0226(14) -.0024(12) -.0012(11) -.0060(12)
C146' .0240(14) .0223(14) .0178(13) -.0032(11) -.0015(11) -.0051(11)
O15' .0211(10) .0201(10) .0262(10) -.0012(8) -.0046(8) -.0053(8)
C16' .0213(14) .0245(15) .0283(15) .0024(11) -.0033(12) -.0047(12)
O2 .0227(11) .0263(12) .0227(11) -.0004(9) -.0056(9) -.0063(9)
N20 .0201(12) .0249(13) .0204(12) .0025(10) -.0029(9) -.0035(10)
C21 .0254(15) .0339(17) .0192(14) -.0007(13) -.0011(12) -.0019(12)
C22 .0230(15) .0346(17) .0257(15) -.0058(13) -.0020(12) -.0005(13)
N23 .0241(13) .0302(13) .0191(12) -.0026(10) -.0100(10) -.0038(10)
C24 .0324(16) .0244(15) .0256(15) -.0008(12) -.0106(13) -.0054(12)
C241 .0269(15) .0211(14) .0206(13) .0009(11) -.0067(11) -.0042(11)
C242 .0307(16) .0216(14) .0272(15) -.0018(12) -.0032(13) -.0019(12)
C243 .0393(18) .0232(15) .0205(14) .0041(13) -.0047(13) .0000(12)
C244 .0382(18) .0287(16) .0241(15) .0081(13) -.0133(13) -.0078(12)
C245 .0264(15) .0249(15) .0347(17) -.0001(12) -.0104(13) -.0055(13)
C246 .0257(14) .0194(13) .0231(14) .0013(11) -.0050(11) -.0024(11)
O25 .0250(11) .0272(11) .0290(11) .0013(9) -.0001(9) .0061(9)
C26 .0280(16) .0224(15) .0275(15) .0011(12) .0001(12) -.0048(12)
C21' .0299(16) .0331(17) .0228(15) -.0029(13) -.0042(13) -.0093(13)
C22' .0318(17) .0292(16) .0271(16) -.0029(13) -.0033(13) -.0116(13)
N23' .0189(11) .0240(12) .0216(12) -.0005(9) -.0031(9) -.0047(10)
C24' .0214(14) .0235(14) .0231(14) -.0006(11) -.0046(11) -.0011(11)
C241' .0226(14) .0235(14) .0171(13) -.0026(11) -.0012(11) -.0019(11)
C242' .0273(15) .0230(14) .0225(14) .0006(12) -.0033(12) -.0022(11)
C243' .0352(17) .0220(15) .0236(15) -.0083(12) -.0032(12) -.0014(12)
C244' .0261(16) .0320(16) .0219(14) -.0100(13) -.0026(12) -.0016(12)
C245' .0220(14) .0288(15) .0206(14) -.0007(12) -.0007(11) -.0030(12)
C246' .0250(14) .0210(13) .0161(12) -.0027(11) -.0016(11) -.0033(10)
O25' .0234(10) .0192(10) .0235(10) -.0006(8) -.0046(8) -.0039(8)
C26' .0234(15) .0236(15) .0274(15) .0014(11) -.0030(12) -.0034(12)
O3 .0236(11) .0258(11) .0206(10) -.0021(9) -.0031(8) -.0046(9)
N30 .0170(11) .0215(12) .0230(12) -.0008(9) -.0050(9) -.0011(9)
C31 .0253(15) .0269(15) .0208(14) -.0054(12) .0011(12) -.0018(12)
C32 .0209(14) .0306(16) .0276(15) -.0071(12) -.0020(12) -.0026(13)
N33 .0219(12) .0244(12) .0189(11) -.0040(9) -.0070(10) -.0013(9)
C34 .0286(15) .0209(14) .0253(15) -.0025(12) -.0100(12) -.0046(11)
C341 .0243(14) .0189(13) .0207(13) -.0002(10) -.0072(11) -.0029(10)
C342 .0259(15) .0206(14) .0261(15) -.0027(11) -.0034(12) .0001(11)
C343 .0373(17) .0236(15) .0209(14) .0026(13) -.0037(13) -.0012(12)
C344 .0354(17) .0274(15) .0238(15) .0050(13) -.0126(13) -.0087(12)
C345 .0254(15) .0228(14) .0299(16) .0004(11) -.0097(12) -.0060(12)
C346 .0219(13) .0176(13) .0205(13) .0003(10) -.0044(11) -.0018(10)
O35 .0226(10) .0269(11) .0278(11) -.0022(8) -.0022(9) .0061(9)
C36 .0306(16) .0230(15) .0260(15) -.0022(12) .0021(13) -.0056(12)
C31' .0273(15) .0280(15) .0213(14) -.0050(12) -.0042(12) -.0067(12)
C32' .0304(16) .0244(15) .0252(15) -.0050(12) -.0027(12) -.0081(12)
N33' .0182(11) .0222(12) .0196(11) -.0024(9) -.0036(9) -.0018(9)
C34' .0248(15) .0244(15) .0199(14) -.0037(12) -.0049(11) .0013(11)
C341' .0233(14) .0228(14) .0151(12) -.0055(11) -.0007(10) -.0011(10)
C342' .0312(16) .0213(14) .0209(14) -.0034(12) -.0019(12) -.0017(11)
C343' .0379(17) .0235(15) .0227(14) -.0120(13) -.0039(13) -.0024(12)
C344' .0268(16) .0328(16) .0226(14) -.0116(13) -.0007(12) -.0030(12)
C345' .0205(14) .0293(15) .0219(14) -.0050(12) .0000(11) -.0041(12)
C346' .0247(14) .0219(14) .0165(12) -.0056(11) -.0004(11) -.0036(10)
O35' .0251(10) .0184(9) .0232(10) -.0032(8) -.0047(8) -.0043(8)
C36' .0227(14) .0229(14) .0290(16) .0001(11) -.0014(12) -.0035(12)
S1 .0290(4) .0287(4) .0287(4) -.0034(3) -.0144(3) .0005(3)
O11 .0331(13) .0587(16) .0255(12) .0162(12) -.0087(10) .0027(11)
O12 .0641(19) .0355(14) .0556(17) -.0149(13) -.0197(15) -.0068(12)
O13 .0313(12) .0421(13) .0261(11) -.0046(10) -.0087(10) .0039(10)
O14 .0285(12) .0360(13) .0498(15) .0030(10) -.0190(11) -.0141(11)
S2 .0202(3) .0218(3) .0255(3) -.0016(3) -.0092(3) -.0005(3)
O21 .0344(13) .0562(16) .0221(11) .0213(12) .0002(10) .0053(11)
O22 .0601(17) .0258(12) .0407(14) -.0102(11) -.0079(12) -.0077(10)
O23 .0296(11) .0333(12) .0191(10) -.0044(9) -.0063(9) -.0014(9)
O24 .0200(11) .0425(14) .082(2) .0036(10) -.0178(12) -.0310(14)
S3 .0270(4) .0220(3) .0247(3) .0002(3) -.0110(3) -.0047(3)
O31 .0386(13) .0580(16) .0225(11) .0192(12) -.0114(10) -.0090(11)
O32 .0569(17) .0266(13) .0568(17) -.0066(11) -.0104(14) -.0106(12)
O33 .0284(11) .0341(12) .0214(10) -.0010(9) -.0057(9) -.0026(9)
O34 .0262(11) .0365(13) .0453(14) .0031(9) -.0124(10) -.0171(11)
O01 .0583(18) .0596(18) .0327(14) .0068(14) -.0157(13) -.0096(13)
O02 .066(2) .0462(16) .073(2) -.0020(14) -.0449(17) -.0092(15)
O03 .063(2) .124(3) .0476(18) .039(2) -.0232(16) -.029(2)
O04 .0485(16) .0451(16) .066(2) .0004(13) -.0250(15) -.0101(14)
O05 .058(2) .069(2) .071(2) -.0035(17) .0170(17) -.0010(18)
O06 .0446(16) .0478(17) .084(2) -.0060(13) -.0261(16) -.0037(16)
O07 .131(3) .0494(18) .0342(15) .0015(19) -.0218(18) -.0149(13)
O08 .0481(19) .122(3) .052(2) .003(2) -.0089(15) .007(2)
O09 .082(2) .0457(16) .0394(15) -.0138(15) .0155(15) -.0037(13)
O010 .0496(17) .066(2) .063(2) -.0161(15) .0008(15) -.0257(16)
O011 .079(2) .0551(18) .0480(17) -.0054(16) -.0173(16) -.0045(14)
O012 .078(2) .071(2) .057(2) -.0059(18) -.0003(18) -.0091(17)
O013 .116(3) .128(4) .059(2) -.080(3) .004(2) -.005(2)
O014 .090(2) .0408(15) .0403(15) .0026(15) -.0215(15) -.0094(12)
O015 .076(2) .0487(17) .059(2) -.0217(16) .0172(17) -.0075(15)
O016 .064(2) .100(3) .061(2) .014(2) -.0080(17) -.022(2)
O017 .072(2) .109(3) .072(2) .028(2) .034(2) .026(2)
O018 .075(2) .092(3) .064(2) .043(2) .0230(18) .016(2)
O019 .113(3) .118(4) .061(2) .050(3) .003(2) -.020(2)
O020 .256(7) .068(3) .079(3) -.014(4) -.021(4) -.004(2)

loop_
_atom_type_symbol
_atom_type_description
_atom_type_oxidation_number
_atom_type_number_in_cell
_atom_type_scat_dispersion_real
_atom_type_scat_dispersion_imag
_atom_type_scat_source
C ? 0 120 .002014 .002014 'IT Vol C. Table 6.1.1.4  Table 6.1.1.5'
H ? 0 254 0 0 'IT Vol C. Table 6.1.1.4  Table 6.1.1.5'
Cu ? 0 6 .263001 1.266 'IT Vol C. Table 6.1.1.4  Table 6.1.1.5'
N ? 0 18 .004028 .002991 'IT Vol C. Table 6.1.1.4  Table 6.1.1.5'
O ? 0 82 .007996 .005981 'IT Vol C. Table 6.1.1.4  Table 6.1.1.5'
S ? 0 6 .109985 .124023 'IT Vol C. Table 6.1.1.4  Table 6.1.1.5'

loop_
_diffrn_attenuator_code
_diffrn_attenuator_scale
? ?

loop_
_geom_angle_atom_site_label_1
_geom_angle_atom_site_label_2
_geom_angle_atom_site_label_3
_geom_angle_site_symmetry_1
_geom_angle_site_symmetry_2
_geom_angle_site_symmetry_3
_geom_angle
_geom_angle_publ_flag
O1 Cu1 N10 . . . 176.02(11) ?
O1 Cu1 N13 . . . 95.22(11) ?
O1 Cu1 N13' . . . 95.65(10) ?
O1 Cu1 O11 . . . 89.44(9) ?
N10 Cu1 N13 . . . 85.85(10) ?
N10 Cu1 N13' . . . 84.82(10) ?
N10 Cu1 O11 . . . 86.58(9) ?
N13 Cu1 N13' . . . 155.45(11) ?
N13 Cu1 O11 . . . 109.57(10) ?
N13' Cu1 O11 . . . 92.48(10) ?
O2 Cu2 N20 . . . 176.50(10) ?
O2 Cu2 N23 . . . 95.74(10) ?
O2 Cu2 N23' . . . 95.12(10) ?
O2 Cu2 O21 . . . 90.73(9) ?
N20 Cu2 N23 . . . 85.78(10) ?
N20 Cu2 N23' . . . 84.72(10) ?
N20 Cu2 O21 . . . 85.81(9) ?
N23 Cu2 N23' . . . 154.63(10) ?
N23 Cu2 O21 . . . 107.10(10) ?
N23' Cu2 O21 . . . 95.61(10) ?
O3 Cu3 N30 . . . 174.92(10) ?
O3 Cu3 N33 . . . 95.03(10) ?
O3 Cu3 N33' . . . 96.03(9) ?
O3 Cu3 O31 . . . 89.62(8) ?
N30 Cu3 N33 . . . 86.04(10) ?
N30 Cu3 N33' . . . 84.94(10) ?
N30 Cu3 O31 . . . 85.34(9) ?
N33 Cu3 N33' . . . 154.83(10) ?
N33 Cu3 O31 . . . 109.06(10) ?
N33' Cu3 O31 . . . 93.57(10) ?
Cu1 O1 H1a . . . 111(3) ?
Cu1 O1 H1b . . . 105(3) ?
H1a O1 H1b . . . 106(5) ?
Cu1 N10 C11 . . . 110.9(2) ?
Cu1 N10 C11' . . . 108.37(17) ?
Cu1 N10 H10 . . . 103(2) ?
C11 N10 C11' . . . 116.6(2) ?
C11 N10 H10 . . . 108(2) ?
C11' N10 H10 . . . 109(3) ?
N10 C11 C12 . . . 107.8(2) ?
N10 C11 H11a . . . 109(2) ?
N10 C11 H11b . . . 108(2) ?
C12 C11 H11a . . . 112(2) ?
C12 C11 H11b . . . 112(2) ?
H11a C11 H11b . . . 107(3) ?
C11 C12 N13 . . . 110.4(3) ?
C11 C12 H12a . . . 109(3) ?
C11 C12 H12b . . . 114(2) ?
N13 C12 H12a . . . 106(2) ?
N13 C12 H12b . . . 108(2) ?
H12a C12 H12b . . . 109(3) ?
Cu1 N13 C12 . . . 106.9(2) ?
Cu1 N13 C14 . . . 116.19(19) ?
Cu1 N13 H13 . . . 110(2) ?
C12 N13 C14 . . . 114.1(2) ?
C12 N13 H13 . . . 105(2) ?
C14 N13 H13 . . . 105(2) ?
N13 C14 C141 . . . 114.6(3) ?
N13 C14 H14a . . . 107(2) ?
N13 C14 H14b . . . 107(2) ?
C141 C14 H14a . . . 112(3) ?
C141 C14 H14b . . . 109(3) ?
H14a C14 H14b . . . 107(4) ?
C14 C141 C142 . . . 120.1(3) ?
C14 C141 C146 . . . 122.2(2) ?
C142 C141 C146 . . . 117.7(3) ?
C141 C142 C143 . . . 121.5(3) ?
C141 C142 H142 . . . 117(2) ?
C143 C142 H142 . . . 122(2) ?
C142 C143 C144 . . . 119.7(3) ?
C142 C143 H143 . . . 115(2) ?
C144 C143 H143 . . . 125(2) ?
C143 C144 C145 . . . 120.1(3) ?
C143 C144 H144 . . . 121.7(19) ?
C145 C144 H144 . . . 118.2(19) ?
C144 C145 C146 . . . 119.6(3) ?
C144 C145 H145 . . . 119(2) ?
C146 C145 H145 . . . 121(2) ?
C141 C146 C145 . . . 121.5(2) ?
C141 C146 O15 . . . 118.7(3) ?
C145 C146 O15 . . . 119.8(3) ?
C146 O15 C16 . . . 116.0(2) ?
O15 C16 C16' . . . 110.4(3) ?
O15 C16 H16a . . . 105(2) ?
O15 C16 H16b . . . 109.7(18) ?
C16' C16 H16a . . . 111(2) ?
C16' C16 H16b . . . 110(2) ?
H16a C16 H16b . . . 110(3) ?
N10 C11' C12' . . . 107.0(3) ?
N10 C11' H11'a . . . 109(2) ?
N10 C11' H11'b . . . 110(3) ?
C12' C11' H11'a . . . 108(2) ?
C12' C11' H11'b . . . 113(2) ?
H11'a C11' H11'b . . . 110(3) ?
C11' C12' N13' . . . 108.3(3) ?
C11' C12' H12'a . . . 114(2) ?
C11' C12' H12'b . . . 111(2) ?
N13' C12' H12'a . . . 112(2) ?
N13' C12' H12'b . . . 108(2) ?
H12'a C12' H12'b . . . 104(3) ?
Cu1 N13' C12' . . . 108.59(18) ?
Cu1 N13' C14' . . . 122.0(2) ?
Cu1 N13' H13' . . . 97(2) ?
C12' N13' C14' . . . 113.4(2) ?
C12' N13' H13' . . . 110(2) ?
C14' N13' H13' . . . 104(2) ?
N13' C14' C141' . . . 112.2(2) ?
N13' C14' H14'a . . . 108.2(18) ?
N13' C14' H14'b . . . 105(2) ?
C141' C14' H14'a . . . 111(2) ?
C141' C14' H14'b . . . 115(2) ?
H14'a C14' H14'b . . . 106(3) ?
C14' C141' C142' . . . 123.4(3) ?
C14' C141' C146' . . . 118.5(3) ?
C142' C141' C146' . . . 118.1(3) ?
C141' C142' C143' . . . 120.9(3) ?
C141' C142' H142' . . . 122(3) ?
C143' C142' H142' . . . 117(2) ?
C142' C143' C144' . . . 120.1(3) ?
C142' C143' H143' . . . 121(2) ?
C144' C143' H143' . . . 119(2) ?
C143' C144' C145' . . . 120.2(3) ?
C143' C144' H144' . . . 120(2) ?
C145' C144' H144' . . . 120(2) ?
C144' C145' C146' . . . 119.1(3) ?
C144' C145' H145' . . . 121(2) ?
C146' C145' H145' . . . 119(2) ?
C141' C146' C145' . . . 121.8(3) ?
C141' C146' O15' . . . 114.7(3) ?
C145' C146' O15' . . . 123.5(3) ?
C146' O15' C16' . . . 117.5(2) ?
C16 C16' O15' . . . 107.0(3) ?
C16 C16' H16'a . . . 113(2) ?
C16 C16' H16'b . . . 110.3(19) ?
O15' C16' H16'a . . . 109.2(18) ?
O15' C16' H16'b . . . 110(2) ?
H16'a C16' H16'b . . . 107(3) ?
Cu2 O2 H2a . . . 112(3) ?
Cu2 O2 H2b . . . 101(3) ?
H2a O2 H2b . . . 108(5) ?
Cu2 N20 C21 . . . 110.7(2) ?
Cu2 N20 C21' . . . 108.70(17) ?
Cu2 N20 H20 . . . 102(2) ?
C21 N20 C21' . . . 116.2(2) ?
C21 N20 H20 . . . 110(2) ?
C21' N20 H20 . . . 108(3) ?
N20 C21 C22 . . . 107.5(2) ?
N20 C21 H21a . . . 107(2) ?
N20 C21 H21b . . . 112(2) ?
C22 C21 H21a . . . 112(2) ?
C22 C21 H21b . . . 109(2) ?
H21a C21 H21b . . . 109(3) ?
C21 C22 N23 . . . 110.3(3) ?
C21 C22 H22a . . . 115(3) ?
C21 C22 H22b . . . 108(3) ?
N23 C22 H22a . . . 108(2) ?
N23 C22 H22b . . . 105(2) ?
H22a C22 H22b . . . 110(3) ?
Cu2 N23 C22 . . . 106.9(2) ?
Cu2 N23 C24 . . . 117.0(2) ?
Cu2 N23 H23 . . . 106(2) ?
C22 N23 C24 . . . 114.1(2) ?
C22 N23 H23 . . . 106(2) ?
C24 N23 H23 . . . 106(2) ?
N23 C24 C241 . . . 114.7(3) ?
N23 C24 H24a . . . 109(2) ?
N23 C24 H24b . . . 109(2) ?
C241 C24 H24a . . . 108(2) ?
C241 C24 H24b . . . 111(2) ?
H24a C24 H24b . . . 105(3) ?
C24 C241 C242 . . . 120.0(3) ?
C24 C241 C246 . . . 122.2(2) ?
C242 C241 C246 . . . 117.8(3) ?
C241 C242 C243 . . . 121.6(3) ?
C241 C242 H242 . . . 119(2) ?
C243 C242 H242 . . . 120(2) ?
C242 C243 C244 . . . 119.9(3) ?
C242 C243 H243 . . . 122(3) ?
C244 C243 H243 . . . 118(3) ?
C243 C244 C245 . . . 119.9(3) ?
C243 C244 H244 . . . 121(2) ?
C245 C244 H244 . . . 119(2) ?
C244 C245 C246 . . . 119.5(3) ?
C244 C245 H245 . . . 123(2) ?
C246 C245 H245 . . . 118(2) ?
C241 C246 C245 . . . 121.4(3) ?
C241 C246 O25 . . . 118.9(3) ?
C245 C246 O25 . . . 119.7(3) ?
C246 O25 C26 . . . 115.7(2) ?
O25 C26 C26' . . . 110.3(3) ?
O25 C26 H26a . . . 107(2) ?
O25 C26 H26b . . . 112.1(18) ?
C26' C26 H26a . . . 110(2) ?
C26' C26 H26b . . . 108(2) ?
H26a C26 H26b . . . 111(3) ?
N20 C21' C22' . . . 106.9(3) ?
N20 C21' H21'a . . . 109(2) ?
N20 C21' H21'b . . . 107(2) ?
C22' C21' H21'a . . . 112.0(19) ?
C22' C21' H21'b . . . 108.3(18) ?
H21'a C21' H21'b . . . 113(3) ?
C21' C22' N23' . . . 108.2(3) ?
C21' C22' H22'a . . . 110.0(17) ?
C21' C22' H22'b . . . 114(2) ?
N23' C22' H22'a . . . 108(2) ?
N23' C22' H22'b . . . 110(2) ?
H22'a C22' H22'b . . . 106(3) ?
Cu2 N23' C22' . . . 108.54(18) ?
Cu2 N23' C24' . . . 122.5(2) ?
Cu2 N23' H23' . . . 91(2) ?
C22' N23' C24' . . . 113.0(2) ?
C22' N23' H23' . . . 110(2) ?
C24' N23' H23' . . . 108.5(19) ?
N23' C24' C241' . . . 111.3(2) ?
N23' C24' H24'a . . . 105.8(18) ?
N23' C24' H24'b . . . 109.3(18) ?
C241' C24' H24'a . . . 112(2) ?
C241' C24' H24'b . . . 110(2) ?
H24'a C24' H24'b . . . 109(3) ?
C24' C241' C242' . . . 123.5(3) ?
C24' C241' C246' . . . 118.4(3) ?
C242' C241' C246' . . . 118.1(3) ?
C241' C242' C243' . . . 120.7(3) ?
C241' C242' H242' . . . 119(2) ?
C243' C242' H242' . . . 121(2) ?
C242' C243' C244' . . . 119.9(3) ?
C242' C243' H243' . . . 118(2) ?
C244' C243' H243' . . . 122(2) ?
C243' C244' C245' . . . 120.5(3) ?
C243' C244' H244' . . . 119(2) ?
C245' C244' H244' . . . 120(2) ?
C244' C245' C246' . . . 119.1(3) ?
C244' C245' H245' . . . 125(2) ?
C246' C245' H245' . . . 116(2) ?
C241' C246' C245' . . . 121.6(3) ?
C241' C246' O25' . . . 114.9(3) ?
C245' C246' O25' . . . 123.5(3) ?
C246' O25' C26' . . . 117.0(2) ?
C26 C26' O25' . . . 107.2(3) ?
C26 C26' H26'a . . . 110(2) ?
C26 C26' H26'b . . . 115(2) ?
O25' C26' H26'a . . . 107.9(18) ?
O25' C26' H26'b . . . 110(2) ?
H26'a C26' H26'b . . . 107(3) ?
Cu3 O3 H3a . . . 115(3) ?
Cu3 O3 H3b . . . 101(3) ?
H3a O3 H3b . . . 108(4) ?
Cu3 N30 C31 . . . 110.8(2) ?
Cu3 N30 C31' . . . 108.77(17) ?
Cu3 N30 H30 . . . 103(2) ?
C31 N30 C31' . . . 115.9(2) ?
C31 N30 H30 . . . 107(2) ?
C31' N30 H30 . . . 110(3) ?
N30 C31 C32 . . . 107.6(2) ?
N30 C31 H31a . . . 108(2) ?
N30 C31 H31b . . . 108.0(19) ?
C32 C31 H31a . . . 111(2) ?
C32 C31 H31b . . . 113(2) ?
H31a C31 H31b . . . 109(3) ?
C31 C32 N33 . . . 110.3(3) ?
C31 C32 H32a . . . 111(2) ?
C31 C32 H32b . . . 110(2) ?
N33 C32 H32a . . . 105(2) ?
N33 C32 H32b . . . 113(2) ?
H32a C32 H32b . . . 108(3) ?
Cu3 N33 C32 . . . 107.2(2) ?
Cu3 N33 C34 . . . 115.34(18) ?
Cu3 N33 H33 . . . 108.9(18) ?
C32 N33 C34 . . . 114.4(2) ?
C32 N33 H33 . . . 109.2(19) ?
C34 N33 H33 . . . 102(2) ?
N33 C34 C341 . . . 114.5(3) ?
N33 C34 H34a . . . 107(2) ?
N33 C34 H34b . . . 110(2) ?
C341 C34 H34a . . . 111(2) ?
C341 C34 H34b . . . 109(2) ?
H34a C34 H34b . . . 105(3) ?
C34 C341 C342 . . . 119.6(3) ?
C34 C341 C346 . . . 122.5(2) ?
C342 C341 C346 . . . 117.9(3) ?
C341 C342 C343 . . . 121.1(3) ?
C341 C342 H342 . . . 120(2) ?
C343 C342 H342 . . . 119(2) ?
C342 C343 C344 . . . 120.2(3) ?
C342 C343 H343 . . . 121(3) ?
C344 C343 H343 . . . 118(3) ?
C343 C344 C345 . . . 120.0(3) ?
C343 C344 H344 . . . 121(2) ?
C345 C344 H344 . . . 118(2) ?
C344 C345 C346 . . . 119.4(3) ?
C344 C345 H345 . . . 121(2) ?
C346 C345 H345 . . . 119(2) ?
C341 C346 C345 . . . 121.4(2) ?
C341 C346 O35 . . . 118.8(3) ?
C345 C346 O35 . . . 119.8(3) ?
C346 O35 C36 . . . 116.0(2) ?
O35 C36 C36' . . . 110.5(3) ?
O35 C36 H36a . . . 103(2) ?
O35 C36 H36b . . . 112.4(19) ?
C36' C36 H36a . . . 112(2) ?
C36' C36 H36b . . . 108(2) ?
H36a C36 H36b . . . 112(3) ?
N30 C31' C32' . . . 107.0(3) ?
N30 C31' H31'a . . . 108(2) ?
N30 C31' H31'b . . . 109(2) ?
C32' C31' H31'a . . . 109.9(18) ?
C32' C31' H31'b . . . 111.7(17) ?
H31'a C31' H31'b . . . 111(3) ?
C31' C32' N33' . . . 108.6(3) ?
C31' C32' H32'a . . . 113(2) ?
C31' C32' H32'b . . . 109.6(18) ?
N33' C32' H32'a . . . 114(2) ?
N33' C32' H32'b . . . 109(2) ?
H32'a C32' H32'b . . . 103(3) ?
Cu3 N33' C32' . . . 108.17(17) ?
Cu3 N33' C34' . . . 121.9(2) ?
Cu3 N33' H33' . . . 94(2) ?
C32' N33' C34' . . . 113.0(2) ?
C32' N33' H33' . . . 111(2) ?
C34' N33' H33' . . . 106.3(18) ?
N33' C34' C341' . . . 112.0(2) ?
N33' C34' H34'a . . . 106.1(17) ?
N33' C34' H34'b . . . 109(2) ?
C341' C34' H34'a . . . 111(2) ?
C341' C34' H34'b . . . 110(2) ?
H34'a C34' H34'b . . . 109(3) ?
C34' C341' C342' . . . 123.2(3) ?
C34' C341' C346' . . . 118.6(3) ?
C342' C341' C346' . . . 118.2(3) ?
C341' C342' C343' . . . 120.6(3) ?
C341' C342' H342' . . . 120(2) ?
C343' C342' H342' . . . 119(2) ?
C342' C343' C344' . . . 120.1(3) ?
C342' C343' H343' . . . 123(2) ?
C344' C343' H343' . . . 117(2) ?
C343' C344' C345' . . . 120.3(3) ?
C343' C344' H344' . . . 121(2) ?
C345' C344' H344' . . . 118(2) ?
C344' C345' C346' . . . 118.8(3) ?
C344' C345' H345' . . . 119(2) ?
C346' C345' H345' . . . 122(2) ?
C341' C346' C345' . . . 121.9(3) ?
C341' C346' O35' . . . 114.8(3) ?
C345' C346' O35' . . . 123.2(2) ?
C346' O35' C36' . . . 116.8(2) ?
C36 C36' O35' . . . 107.0(3) ?
C36 C36' H36'a . . . 109(2) ?
C36 C36' H36'b . . . 111.5(18) ?
O35' C36' H36'a . . . 109.9(19) ?
O35' C36' H36'b . . . 110.1(18) ?
H36'a C36' H36'b . . . 109(3) ?
O11 S1 O12 . . . 108.94(18) ?
O11 S1 O13 . . . 109.52(14) ?
O11 S1 O14 . . . 110.71(14) ?
O12 S1 O13 . . . 109.24(15) ?
O12 S1 O14 . . . 109.42(16) ?
O13 S1 O14 . . . 108.99(15) ?
Cu1 O11 S1 . . . 133.06(14) ?
O21 S2 O22 . . . 109.59(16) ?
O21 S2 O23 . . . 109.19(13) ?
O21 S2 O24 . . . 109.84(15) ?
O22 S2 O23 . . . 109.49(13) ?
O22 S2 O24 . . . 109.98(16) ?
O23 S2 O24 . . . 108.74(16) ?
Cu2 O21 S2 . . . 133.24(13) ?
O31 S3 O32 . . . 109.14(17) ?
O31 S3 O33 . . . 109.39(13) ?
O31 S3 O34 . . . 109.39(14) ?
O32 S3 O33 . . . 109.55(14) ?
O32 S3 O34 . . . 109.78(15) ?
O33 S3 O34 . . . 109.58(15) ?
Cu3 O31 S3 . . . 132.97(14) ?
H01a O01 H01b . . . 108.7 ?
H02a O02 H02b . . . 96.2 ?
H03a O03 H03b . . . 112.6 ?
H04a O04 H04b . . . 114.3 ?
H05a O05 H05b . . . 99.0 ?
H06a O06 H06b . . . 134.7 ?
H07a O07 H07b . . . 109.9 ?
H08a O08 H08b . . . 123.2 ?
H09a O09 H09b . . . 97.3 ?
H011a O011 H011b . . . 137.4 ?
H012a O012 H012b . . . 82.5 ?
H013a O013 H013b . . . 103.6 ?
H014a O014 H014b . . . 124.3 ?
H015a O015 H015b . . . 105.3 ?
H016a O016 H016b . . . 96.2 ?
H017a O017 H017b . . . 96.9 ?
H019a O019 H019b . . . 104.4 ?
H020a O020 H020b . . . 115.3 ?

loop_
_geom_bond_atom_site_label_1
_geom_bond_atom_site_label_2
_geom_bond_site_symmetry_1
_geom_bond_site_symmetry_2
_geom_bond_distance
_geom_bond_publ_flag
Cu1 O1 . . 1.981(2) ?
Cu1 N10 . . 1.998(3) ?
Cu1 N13 . . 2.021(3) ?
Cu1 N13' . . 2.028(3) ?
Cu1 O11 . . 2.317(2) ?
Cu2 O2 . . 1.986(2) ?
Cu2 N20 . . 2.000(3) ?
Cu2 N23 . . 2.014(3) ?
Cu2 N23' . . 2.032(3) ?
Cu2 O21 . . 2.263(2) ?
Cu3 O3 . . 1.986(2) ?
Cu3 N30 . . 1.994(3) ?
Cu3 N33 . . 2.014(2) ?
Cu3 N33' . . 2.032(3) ?
Cu3 O31 . . 2.314(3) ?
O1 H1a . . .83(6) ?
O1 H1b . . .77(4) ?
N10 C11 . . 1.481(4) ?
N10 C11' . . 1.480(5) ?
N10 H10 . . .84(3) ?
C11 C12 . . 1.524(5) ?
C11 H11a . . .98(3) ?
C11 H11b . . .92(3) ?
C12 N13 . . 1.492(4) ?
C12 H12a . . .87(4) ?
C12 H12b . . 1.01(3) ?
N13 C14 . . 1.500(4) ?
N13 H13 . . .86(4) ?
C14 C141 . . 1.508(5) ?
C14 H14a . . .94(4) ?
C14 H14b . . .89(4) ?
C141 C142 . . 1.397(4) ?
C141 C146 . . 1.394(4) ?
C142 C143 . . 1.391(5) ?
C142 H142 . . .89(4) ?
C143 C144 . . 1.383(5) ?
C143 H143 . . .98(3) ?
C144 C145 . . 1.391(4) ?
C144 H144 . . .98(4) ?
C145 C146 . . 1.390(5) ?
C145 H145 . . .92(4) ?
C146 O15 . . 1.393(3) ?
O15 C16 . . 1.453(4) ?
C16 C16' . . 1.507(4) ?
C16 H16a . . .97(4) ?
C16 H16b . . .99(3) ?
C11' C12' . . 1.515(4) ?
C11' H11'a . . .91(3) ?
C11' H11'b . . .92(4) ?
C12' N13' . . 1.481(4) ?
C12' H12'a . . .98(4) ?
C12' H12'b . . .91(4) ?
N13' C14' . . 1.491(4) ?
N13' H13' . . .89(3) ?
C14' C141' . . 1.506(4) ?
C14' H14'a . . .93(3) ?
C14' H14'b . . .89(4) ?
C141' C142' . . 1.389(4) ?
C141' C146' . . 1.402(4) ?
C142' C143' . . 1.390(5) ?
C142' H142' . . .87(3) ?
C143' C144' . . 1.386(4) ?
C143' H143' . . .86(4) ?
C144' C145' . . 1.395(5) ?
C144' H144' . . .94(4) ?
C145' C146' . . 1.381(4) ?
C145' H145' . . .92(3) ?
C146' O15' . . 1.382(4) ?
O15' C16' . . 1.433(4) ?
C16' H16'a . . .95(3) ?
C16' H16'b . . .94(4) ?
O2 H2a . . .80(5) ?
O2 H2b . . .76(4) ?
N20 C21 . . 1.482(4) ?
N20 C21' . . 1.482(5) ?
N20 H20 . . .84(3) ?
C21 C22 . . 1.519(5) ?
C21 H21a . . .89(3) ?
C21 H21b . . 1.01(4) ?
C22 N23 . . 1.490(4) ?
C22 H22a . . .95(4) ?
C22 H22b . . .93(4) ?
N23 C24 . . 1.497(4) ?
N23 H23 . . .79(4) ?
C24 C241 . . 1.511(5) ?
C24 H24a . . .98(4) ?
C24 H24b . . .96(4) ?
C241 C242 . . 1.394(4) ?
C241 C246 . . 1.392(4) ?
C242 C243 . . 1.382(5) ?
C242 H242 . . .99(4) ?
C243 C244 . . 1.384(5) ?
C243 H243 . . .90(3) ?
C244 C245 . . 1.392(4) ?
C244 H244 . . .94(4) ?
C245 C246 . . 1.392(5) ?
C245 H245 . . .94(4) ?
C246 O25 . . 1.394(3) ?
O25 C26 . . 1.447(4) ?
C26 C26' . . 1.501(4) ?
C26 H26a . . .99(4) ?
C26 H26b . . .98(3) ?
C21' C22' . . 1.518(4) ?
C21' H21'a . . .99(4) ?
C21' H21'b . . .94(3) ?
C22' N23' . . 1.484(4) ?
C22' H22'a . . 1.03(3) ?
C22' H22'b . . 1.00(4) ?
N23' C24' . . 1.490(4) ?
N23' H23' . . .99(4) ?
C24' C241' . . 1.509(4) ?
C24' H24'a . . .93(4) ?
C24' H24'b . . .96(3) ?
C241' C242' . . 1.387(4) ?
C241' C246' . . 1.405(4) ?
C242' C243' . . 1.399(5) ?
C242' H242' . . .92(4) ?
C243' C244' . . 1.372(4) ?
C243' H243' . . .90(4) ?
C244' C245' . . 1.398(5) ?
C244' H244' . . .86(4) ?
C245' C246' . . 1.375(4) ?
C245' H245' . . .90(3) ?
C246' O25' . . 1.383(4) ?
O25' C26' . . 1.437(4) ?
C26' H26'a . . 1.00(3) ?
C26' H26'b . . .88(4) ?
O3 H3a . . .87(5) ?
O3 H3b . . .84(4) ?
N30 C31 . . 1.486(4) ?
N30 C31' . . 1.480(5) ?
N30 H30 . . .85(3) ?
C31 C32 . . 1.528(5) ?
C31 H31a . . .93(3) ?
C31 H31b . . .94(3) ?
C32 N33 . . 1.491(4) ?
C32 H32a . . .94(3) ?
C32 H32b . . .98(4) ?
N33 C34 . . 1.504(4) ?
N33 H33 . . .94(4) ?
C34 C341 . . 1.512(5) ?
C34 H34a . . .95(3) ?
C34 H34b . . .93(4) ?
C341 C342 . . 1.398(4) ?
C341 C346 . . 1.390(4) ?
C342 C343 . . 1.388(5) ?
C342 H342 . . .97(4) ?
C343 C344 . . 1.381(5) ?
C343 H343 . . .88(4) ?
C344 C345 . . 1.388(4) ?
C344 H344 . . .90(4) ?
C345 C346 . . 1.397(5) ?
C345 H345 . . .98(4) ?
C346 O35 . . 1.395(3) ?
O35 C36 . . 1.445(4) ?
C36 C36' . . 1.504(4) ?
C36 H36a . . .98(4) ?
C36 H36b . . .97(3) ?
C31' C32' . . 1.514(4) ?
C31' H31'a . . .96(3) ?
C31' H31'b . . .94(3) ?
C32' N33' . . 1.486(4) ?
C32' H32'a . . .94(4) ?
C32' H32'b . . .96(3) ?
N33' C34' . . 1.492(3) ?
N33' H33' . . .92(3) ?
C34' C341' . . 1.510(4) ?
C34' H34'a . . .91(3) ?
C34' H34'b . . .94(4) ?
C341' C342' . . 1.392(4) ?
C341' C346' . . 1.402(4) ?
C342' C343' . . 1.398(5) ?
C342' H342' . . .88(3) ?
C343' C344' . . 1.385(4) ?
C343' H343' . . .94(4) ?
C344' C345' . . 1.401(5) ?
C344' H344' . . .99(4) ?
C345' C346' . . 1.385(4) ?
C345' H345' . . .94(3) ?
C346' O35' . . 1.384(4) ?
O35' C36' . . 1.436(4) ?
C36' H36'a . . 1.00(3) ?
C36' H36'b . . .95(4) ?
S1 O11 . . 1.475(2) ?
S1 O12 . . 1.479(3) ?
S1 O13 . . 1.488(2) ?
S1 O14 . . 1.459(3) ?
S2 O21 . . 1.469(2) ?
S2 O22 . . 1.462(3) ?
S2 O23 . . 1.490(2) ?
S2 O24 . . 1.462(3) ?
S3 O31 . . 1.478(2) ?
S3 O32 . . 1.460(3) ?
S3 O33 . . 1.492(2) ?
S3 O34 . . 1.460(3) ?
O01 H01a . . .883 ?
O01 H01b . . .883 ?
O02 H02a . . .957 ?
O02 H02b . . 1.045 ?
O03 H03a . . 1.005 ?
O03 H03b . . .922 ?
O04 H04a . . .767 ?
O04 H04b . . .878 ?
O05 H05a . . .916 ?
O05 H05b . . .746 ?
O06 H06a . . 1.083 ?
O06 H06b . . 1.012 ?
O07 H07a . . .830 ?
O07 H07b . . .906 ?
O08 H08a . . .996 ?
O08 H08b . . .927 ?
O09 H09a . . .892 ?
O09 H09b . . 1.023 ?
O011 H011a . . 1.113 ?
O011 H011b . . 1.077 ?
O012 H012a . . 1.025 ?
O012 H012b . . 1.040 ?
O013 H013a . . .940 ?
O013 H013b . . .926 ?
O014 H014a . . .892 ?
O014 H014b . . .929 ?
O015 H015a . . 1.180 ?
O015 H015b . . 1.099 ?
O016 H016a . . 1.062 ?
O016 H016b . . 1.242 ?
O017 H017a . . 1.027 ?
O017 H017b . . .926 ?
O019 H019a . . .983 ?
O019 H019b . . .920 ?
O020 H020a . . 1.193 ?
O020 H020b . . .957 ?
